data_4000242
_journal_name_full 'Chemistry of Materials'
_journal_year 2003
_chemical_formula_moiety 'Gd5 Si1.5 Ge2.5'
_chemical_formula_sum 'Gd5 Ge2.5 Si1.5'
_chemical_formula_weight 1009.86
_space_group_IT_number 62
_symmetry_cell_setting orthorhombic
_symmetry_space_group_name_Hall '-P 2ac 2n'
_symmetry_space_group_name_H-M 'P n m a'
_atom_sites_solution_hydrogens geom
_atom_sites_solution_primary direct
_atom_sites_solution_secondary difmap
_cell_angle_alpha 90.00
_cell_angle_beta 90.00
_cell_angle_gamma 90.00
_cell_formula_units_Z 4
_cell_length_a 7.6583(9)
_cell_length_b 14.7934(18)
_cell_length_c 7.7554(9)
_cell_measurement_reflns_used ?
_cell_measurement_temperature 293(2)
_cell_measurement_theta_max ?
_cell_measurement_theta_min ?
_cell_volume 878.63(18)
_diffrn_ambient_temperature 293(2)
_diffrn_detector_area_resol_mean ?
_diffrn_measurement_device_type 'Bruker SMART 1000'
_diffrn_measurement_method '\w scans'
_diffrn_radiation_monochromator graphite
_diffrn_radiation_source 'fine-focus sealed tube'
_diffrn_radiation_type MoK\a
_diffrn_radiation_wavelength 0.71073
_diffrn_reflns_av_R_equivalents 0.0812
_diffrn_reflns_av_sigmaI/netI 0.0592
_diffrn_reflns_limit_h_max 10
_diffrn_reflns_limit_h_min -5
_diffrn_reflns_limit_k_max 19
_diffrn_reflns_limit_k_min -19
_diffrn_reflns_limit_l_max 10
_diffrn_reflns_limit_l_min -10
_diffrn_reflns_number 5086
_diffrn_reflns_theta_max 28.29
_diffrn_reflns_theta_min 2.75
_diffrn_standards_decay_% 0
_diffrn_standards_interval_count ?
_diffrn_standards_interval_time ?
_diffrn_standards_number ?
_exptl_absorpt_coefficient_mu 45.715
_exptl_absorpt_correction_T_max ?
_exptl_absorpt_correction_T_min ?
_exptl_absorpt_correction_type empirical
_exptl_absorpt_process_details 'SADABS 2.01 (Sheldrick, 2000)'
_exptl_crystal_colour black
_exptl_crystal_density_diffrn 7.634
_exptl_crystal_density_meas ?
_exptl_crystal_density_method 'not measured'
_exptl_crystal_description block
_exptl_crystal_F_000 1684
_exptl_crystal_size_max 0.2
_exptl_crystal_size_mid 0.1
_exptl_crystal_size_min 0.05
_refine_ls_extinction_coef ?
_refine_ls_extinction_method none
_refine_ls_goodness_of_fit_ref 0.721
_refine_ls_hydrogen_treatment mixed
_refine_ls_matrix_type full
_refine_ls_number_parameters 49
_refine_ls_number_reflns 1107
_refine_ls_number_restraints 0
_refine_ls_restrained_S_all 0.721
_refine_ls_R_factor_all 0.0552
_refine_ls_R_factor_gt 0.0392
_refine_ls_shift/su_max 0.000
_refine_ls_shift/su_mean 0.000
_refine_ls_structure_factor_coef Fsqd
_refine_ls_weighting_details 'calc w=1/[\s^2^(Fo^2^)+(0.1000P)^2^+0.0000P] where P=(Fo^2^+2Fc^2^)/3'
_refine_ls_weighting_scheme calc
_refine_ls_wR_factor_gt 0.0981
_refine_ls_wR_factor_ref 0.1066
_reflns_number_gt 868
_reflns_number_total 1107
_reflns_threshold_expression >2sigma(I)
_cod_original_formula_sum 'Gd5 Si1.5 Ge2.5'
_cod_database_code 4000242

loop_
_symmetry_equiv_pos_as_xyz
'x, y, z'
'-x+1/2, -y, z+1/2'
'-x, y+1/2, -z'
'x+1/2, -y+1/2, -z+1/2'
'-x, -y, -z'
'x-1/2, y, -z-1/2'
'x, -y-1/2, z'
'-x-1/2, y-1/2, z-1/2'

loop_
_atom_site_label
_atom_site_type_symbol
_atom_site_fract_x
_atom_site_fract_y
_atom_site_fract_z
_atom_site_U_iso_or_equiv
_atom_site_adp_type
_atom_site_occupancy
_atom_site_symmetry_multiplicity
_atom_site_calc_flag
_atom_site_refinement_flags
_atom_site_disorder_assembly
_atom_site_disorder_group
Gd1 Gd 0.97983(8) 0.40028(4) 0.17893(8) 0.0103(2) Uani 1 1 d . . .
Gd2 Gd 0.62549(8) 0.38268(4) 0.83703(8) 0.0091(2) Uani 1 1 d . . .
Gd3 Gd 0.20681(11) 0.7500 0.49980(11) 0.0092(2) Uani 1 2 d S . .
T1G Ge 0.7851(2) 0.45674(12) 0.5340(2) 0.0097(6) Uani 0.666(6) 1 d P . .
T1S Si 0.7851(2) 0.45674(12) 0.5340(2) 0.0097(6) Uani 0.33 1 d P . .
T2G Ge 0.0804(4) 0.7500 0.1098(3) 0.0090(9) Uani 0.512(8) 2 d SP . .
T2S Si 0.0804(4) 0.7500 0.1098(3) 0.0090(9) Uani 0.49 2 d SP . .
T3G Ge 0.3199(3) 0.7500 0.8675(3) 0.0101(8) Uani 0.562(8) 2 d SP . .
T3S Si 0.3199(3) 0.7500 0.8675(3) 0.0101(8) Uani 0.44 2 d SP . .

loop_
_atom_site_aniso_label
_atom_site_aniso_U_11
_atom_site_aniso_U_22
_atom_site_aniso_U_33
_atom_site_aniso_U_23
_atom_site_aniso_U_13
_atom_site_aniso_U_12
Gd1 0.0074(3) 0.0097(4) 0.0138(3) 0.0005(2) 0.0011(2) 0.0011(2)
Gd2 0.0067(3) 0.0082(4) 0.0124(4) 0.0007(2) 0.0007(2) -0.0002(2)
Gd3 0.0061(5) 0.0097(5) 0.0117(4) 0.000 0.0003(3) 0.000
T1G 0.0069(10) 0.0085(10) 0.0138(9) 0.0028(7) -0.0004(6) 0.0002(7)
T1S 0.0069(10) 0.0085(10) 0.0138(9) 0.0028(7) -0.0004(6) 0.0002(7)
T2G 0.0059(15) 0.0064(15) 0.0146(15) 0.000 0.0001(10) 0.000
T2S 0.0059(15) 0.0064(15) 0.0146(15) 0.000 0.0001(10) 0.000
T3G 0.0063(14) 0.0097(15) 0.0143(14) 0.000 -0.0006(10) 0.000
T3S 0.0063(14) 0.0097(15) 0.0143(14) 0.000 -0.0006(10) 0.000
